data_7025121
loop_
_publ_author_name
'Madhu, Vedichi'
'Ekambaram, Balaraman'
'Shimon, Linda J. W.'
'Diskin, Yael'
'Leitus, Gregory'
'Neumann, Ronny'

_publ_section_title
;
 Structural diversity in manganese, iron and cobalt complexes of the
 ditopic 1,2-bis(2,2'-bipyridyl-6-yl)ethyne ligand and observation of
 epoxidation and catalase activity of manganese compounds.
;
_journal_issue 31
_journal_name_full 'Dalton transactions (Cambridge, England : 2003)'
_journal_page_first 7266
_journal_page_last 7275
_journal_paper_doi 10.1039/b925129d
_journal_volume 39
_journal_year 2010
_chemical_formula_moiety 'C66 H44 Co2 N12 O2, 2(Cl O4), O'
_chemical_formula_sum 'C66 H44 Cl2 Co2 N12 O11'
_chemical_formula_weight 1369.89
_chemical_name_systematic
;
?
;
_space_group_IT_number 14
_symmetry_cell_setting monoclinic
_symmetry_space_group_name_Hall '-P 2yn'
_symmetry_space_group_name_H-M 'P 1 21/n 1'
_atom_sites_solution_hydrogens geom
_atom_sites_solution_primary direct
_atom_sites_solution_secondary difmap
_audit_creation_method SHELXL-97
_cell_angle_alpha 90.00
_cell_angle_beta 105.073(2)
_cell_angle_gamma 90.00
_cell_formula_units_Z 2
_cell_length_a 10.2991(5)
_cell_length_b 23.2804(10)
_cell_length_c 12.4289(6)
_cell_measurement_reflns_used 21210
_cell_measurement_temperature 100(2)
_cell_measurement_theta_max 26.02
_cell_measurement_theta_min 2.89
_cell_volume 2877.5(2)
_computing_cell_refinement 'Bruker Apex2'
_computing_data_collection 'Bruker Apex2'
_computing_data_reduction 'Bruker Apex2'
_computing_structure_refinement 'SHELXL-97 (Sheldrick, 1997)'
_computing_structure_solution 'SHELXS-97 (Sheldrick, 1990)'
_diffrn_ambient_temperature 100(2)
_diffrn_measured_fraction_theta_full 0.996
_diffrn_measured_fraction_theta_max 0.996
_diffrn_measurement_device_type 'Bruker KappaApex2 CCD'
_diffrn_measurement_method 'phi and omega scan'
_diffrn_radiation_monochromator graphite
_diffrn_radiation_source 'fine-focus sealed tube'
_diffrn_radiation_type MoK\a
_diffrn_radiation_wavelength 0.71073
_diffrn_reflns_av_R_equivalents 0.0625
_diffrn_reflns_av_sigmaI/netI 0.0758
_diffrn_reflns_limit_h_max 11
_diffrn_reflns_limit_h_min -12
_diffrn_reflns_limit_k_max 28
_diffrn_reflns_limit_k_min -28
_diffrn_reflns_limit_l_max 15
_diffrn_reflns_limit_l_min -15
_diffrn_reflns_number 21210
_diffrn_reflns_theta_full 26.02
_diffrn_reflns_theta_max 26.02
_diffrn_reflns_theta_min 2.89
_exptl_absorpt_coefficient_mu 0.748
_exptl_absorpt_correction_T_max 0.9707
_exptl_absorpt_correction_T_min 0.8961
_exptl_absorpt_correction_type multi-scan
_exptl_absorpt_process_details 'Bruker Apex2'
_exptl_crystal_colour orange
_exptl_crystal_density_diffrn 1.581
_exptl_crystal_density_method 'not measured'
_exptl_crystal_description plate
_exptl_crystal_F_000 1400
_exptl_crystal_size_max 0.15
_exptl_crystal_size_mid 0.15
_exptl_crystal_size_min 0.04
_refine_diff_density_max 2.192
_refine_diff_density_min -1.346
_refine_diff_density_rms 0.121
_refine_ls_extinction_method none
_refine_ls_goodness_of_fit_ref 1.005
_refine_ls_hydrogen_treatment constr
_refine_ls_matrix_type full
_refine_ls_number_parameters 426
_refine_ls_number_reflns 5652
_refine_ls_number_restraints 57
_refine_ls_restrained_S_all 1.110
_refine_ls_R_factor_all 0.1399
_refine_ls_R_factor_gt 0.0797
_refine_ls_shift/su_max 0.000
_refine_ls_shift/su_mean 0.000
_refine_ls_structure_factor_coef Fsqd
_refine_ls_weighting_details 'calc w=1/[\s^2^(Fo^2^)+(0.1472P)^2^+4.9323P] where P=(Fo^2^+2Fc^2^)/3'
_refine_ls_weighting_scheme calc
_refine_ls_wR_factor_gt 0.2122
_refine_ls_wR_factor_ref 0.2541
_reflns_number_gt 3369
_reflns_number_total 5652
_reflns_threshold_expression >2sigma(I)
_cod_data_source_file b925129d.txt
_cod_data_source_block n259
_cod_depositor_comments
;
The following automatic conversions were performed:

'_symmetry_cell_setting' value 'Monoclinic' changed to 'monoclinic'
according to /home/saulius/struct/CIF-dictionaries/cif_core.dic
dictionary named 'cif_core.dic' version 2.4.2 from 2011-04-26.

Automatic conversion script
Id: cif_fix_values 1891 2012-01-12 08:04:46Z andrius 
;
_cod_original_sg_symbol_H-M P2(1)/n
_cod_database_code 7025121

loop_
_symmetry_equiv_pos_as_xyz
'x, y, z'
'-x+1/2, y+1/2, -z+1/2'
'-x, -y, -z'
'x-1/2, -y-1/2, z-1/2'

loop_
_atom_site_label
_atom_site_type_symbol
_atom_site_fract_x
_atom_site_fract_y
_atom_site_fract_z
_atom_site_U_iso_or_equiv
_atom_site_adp_type
_atom_site_occupancy
_atom_site_symmetry_multiplicity
_atom_site_calc_flag
_atom_site_refinement_flags
Co1 Co 0.44040(9) 0.03898(4) 0.15017(7) 0.0318(3) Uani 1 1 d .
N1 N 0.6144(6) 0.0087(2) 0.1872(4) 0.0339(12) Uani 1 1 d .
N2 N 0.4908(6) 0.0567(2) 0.3178(4) 0.0384(14) Uani 1 1 d .
N3 N 0.4923(6) 0.1146(2) 0.1178(4) 0.0394(14) Uani 1 1 d .
N4 N 0.2657(6) 0.0718(2) 0.1233(4) 0.0356(13) Uani 1 1 d .
N5 N 0.1333(7) -0.1383(3) 0.1661(5) 0.0469(15) Uani 1 1 d .
N6 N -0.0396(8) -0.2715(3) 0.1194(6) 0.068(2) Uani 1 1 d .
O1 O 0.3881(5) -0.03580(19) 0.1796(4) 0.0398(11) Uani 1 1 d .
C0 C 0.4418(7) 0.0134(3) 0.0005(5) 0.0337(15) Uani 1 1 d .
C1 C 0.6588(7) -0.0183(3) 0.1069(5) 0.0335(15) Uani 1 1 d .
C2 C 0.7826(7) -0.0442(3) 0.1353(6) 0.0442(18) Uani 1 1 d .
H2 H 0.8144 -0.0641 0.0804 0.053 Uiso 1 1 calc R
C3 C 0.8621(8) -0.0413(4) 0.2452(6) 0.052(2) Uani 1 1 d .
H3 H 0.9490 -0.0582 0.2646 0.062 Uiso 1 1 calc R
C4 C 0.8144(8) -0.0139(3) 0.3251(6) 0.0485(19) Uani 1 1 d .
H4 H 0.8676 -0.0115 0.3999 0.058 Uiso 1 1 calc R
C5 C 0.6879(7) 0.0102(3) 0.2946(5) 0.0387(16) Uani 1 1 d .
C6 C 0.6175(8) 0.0382(3) 0.3688(5) 0.0418(17) Uani 1 1 d .
C7 C 0.6730(9) 0.0454(4) 0.4822(6) 0.058(2) Uani 1 1 d .
H7 H 0.7625 0.0337 0.5168 0.069 Uiso 1 1 calc R
C8 C 0.5918(10) 0.0705(4) 0.5432(6) 0.067(3) Uani 1 1 d .
H8 H 0.6261 0.0762 0.6211 0.080 Uiso 1 1 calc R
C9 C 0.4661(10) 0.0866(4) 0.4930(7) 0.062(2) Uani 1 1 d .
H9 H 0.4103 0.1026 0.5354 0.075 Uiso 1 1 calc R
C10 C 0.4173(8) 0.0799(3) 0.3781(6) 0.0463(18) Uani 1 1 d .
H10 H 0.3287 0.0924 0.3426 0.056 Uiso 1 1 calc R
C11 C 0.6123(9) 0.1313(3) 0.1065(7) 0.053(2) Uani 1 1 d .
H11 H 0.6828 0.1041 0.1145 0.064 Uiso 1 1 calc R
C12 C 0.6347(10) 0.1887(4) 0.0829(7) 0.061(2) Uani 1 1 d .
H12 H 0.7201 0.2000 0.0743 0.073 Uiso 1 1 calc R
C13 C 0.5359(10) 0.2283(4) 0.0723(7) 0.063(2) Uani 1 1 d .
H13 H 0.5517 0.2672 0.0567 0.076 Uiso 1 1 calc R
C14 C 0.4126(10) 0.2116(4) 0.0844(7) 0.061(2) Uani 1 1 d .
H14 H 0.3431 0.2392 0.0786 0.073 Uiso 1 1 calc R
C15 C 0.3898(8) 0.1546(3) 0.1049(6) 0.0439(18) Uani 1 1 d .
C16 C 0.2619(8) 0.1304(3) 0.1110(5) 0.0410(17) Uani 1 1 d .
C17 C 0.1448(8) 0.1608(3) 0.1007(6) 0.0469(19) Uani 1 1 d .
H17 H 0.1433 0.2013 0.0910 0.056 Uiso 1 1 calc R
C18 C 0.0306(8) 0.1319(3) 0.1046(6) 0.0483(19) Uani 1 1 d .
H18 H -0.0510 0.1521 0.0988 0.058 Uiso 1 1 calc R
C19 C 0.0350(8) 0.0733(3) 0.1169(6) 0.0442(17) Uani 1 1 d .
H19 H -0.0446 0.0533 0.1190 0.053 Uiso 1 1 calc R
C20 C 0.1530(7) 0.0426(3) 0.1265(5) 0.0355(15) Uani 1 1 d .
C21 C 0.1563(8) -0.0190(3) 0.1372(6) 0.0440(17) Uani 1 1 d .
H21 H 0.0719 -0.0377 0.1266 0.053 Uiso 1 1 calc R
C22 C 0.2663(7) -0.0531(3) 0.1608(5) 0.0375(16) Uani 1 1 d .
C23 C 0.2535(8) -0.1172(3) 0.1697(5) 0.0419(17) Uani 1 1 d .
C24 C 0.3685(9) -0.1509(3) 0.1858(7) 0.056(2) Uani 1 1 d .
H24 H 0.4536 -0.1336 0.1915 0.067 Uiso 1 1 calc R
C25 C 0.3568(11) -0.2095(4) 0.1932(9) 0.071(3) Uani 1 1 d .
H25 H 0.4340 -0.2334 0.2069 0.085 Uiso 1 1 calc R
C26 C 0.2307(11) -0.2325(4) 0.1804(8) 0.066(3) Uani 1 1 d .
H26 H 0.2188 -0.2730 0.1788 0.079 Uiso 1 1 calc R
C27 C 0.1204(9) -0.1961(3) 0.1699(6) 0.052(2) Uani 1 1 d .
C28 C -0.0151(10) -0.2192(4) 0.1633(7) 0.062(2) Uani 1 1 d .
C29 C -0.1075(9) -0.1878(4) 0.2014(9) 0.073(3) Uani 1 1 d .
H29 H -0.0862 -0.1500 0.2294 0.087 Uiso 1 1 calc R
C30 C -0.2326(11) -0.2116(5) 0.1990(11) 0.093(4) Uani 1 1 d .
H30 H -0.2977 -0.1911 0.2256 0.112 Uiso 1 1 calc R
C31 C -0.2577(13) -0.2670(5) 0.1555(11) 0.106(5) Uani 1 1 d .
H31 H -0.3406 -0.2856 0.1528 0.127 Uiso 1 1 calc R
C32 C -0.1604(14) -0.2942(5) 0.1168(10) 0.088(3) Uani 1 1 d .
H32 H -0.1798 -0.3315 0.0860 0.105 Uiso 1 1 calc R
Cl1 Cl 0.5425(3) 0.38527(10) 0.9245(2) 0.0844(9) Uani 1 1 d D
O4 O 0.5985(6) 0.4381(2) 0.9040(5) 0.0656(15) Uani 1 1 d DU
O7 O 0.4800(7) 0.3863(3) 1.0075(6) 0.0877(19) Uani 1 1 d DU
O5 O 0.5975(8) 0.3391(3) 0.8924(7) 0.104(2) Uani 1 1 d DU
O6 O 0.4057(8) 0.3827(4) 0.8233(7) 0.120(2) Uani 1 1 d DU
O3 O 0.3820(12) 0.2200(5) 0.5651(9) 0.063(3) Uani 0.50 1 d P

loop_
_atom_site_aniso_label
_atom_site_aniso_U_11
_atom_site_aniso_U_22
_atom_site_aniso_U_33
_atom_site_aniso_U_23
_atom_site_aniso_U_13
_atom_site_aniso_U_12
Co1 0.0442(6) 0.0306(5) 0.0198(4) 0.0001(3) 0.0067(4) -0.0038(4)
N1 0.047(3) 0.033(3) 0.020(3) 0.002(2) 0.005(2) -0.001(3)
N2 0.055(4) 0.038(3) 0.023(3) -0.003(2) 0.011(3) -0.006(3)
N3 0.052(4) 0.039(3) 0.028(3) -0.004(2) 0.012(3) -0.010(3)
N4 0.056(4) 0.032(3) 0.020(3) 0.000(2) 0.012(3) 0.001(3)
N5 0.060(4) 0.040(3) 0.037(3) 0.003(3) 0.004(3) -0.004(3)
N6 0.087(6) 0.035(4) 0.061(5) 0.005(3) -0.016(4) -0.015(4)
O1 0.053(3) 0.037(3) 0.031(2) 0.002(2) 0.012(2) -0.004(2)
C0 0.046(4) 0.032(3) 0.022(3) 0.004(3) 0.008(3) -0.007(3)
C1 0.040(4) 0.036(3) 0.023(3) -0.003(3) 0.007(3) -0.006(3)
C2 0.046(4) 0.051(5) 0.033(4) 0.000(3) 0.005(3) 0.006(4)
C3 0.049(5) 0.066(5) 0.036(4) 0.008(4) 0.003(3) 0.004(4)
C4 0.054(5) 0.061(5) 0.024(3) 0.004(3) -0.002(3) -0.006(4)
C5 0.046(4) 0.040(4) 0.025(3) 0.002(3) -0.001(3) -0.002(3)
C6 0.055(4) 0.045(4) 0.022(3) -0.003(3) 0.004(3) -0.005(4)
C7 0.067(6) 0.070(6) 0.027(4) -0.002(4) -0.004(4) -0.002(4)
C8 0.088(7) 0.081(7) 0.023(4) -0.016(4) 0.000(4) 0.008(5)
C9 0.090(7) 0.064(6) 0.037(4) -0.007(4) 0.024(5) 0.007(5)
C10 0.065(5) 0.048(4) 0.031(4) -0.001(3) 0.020(4) 0.003(4)
C11 0.060(5) 0.044(4) 0.052(5) 0.000(4) 0.010(4) -0.011(4)
C12 0.066(6) 0.057(5) 0.058(5) 0.013(4) 0.012(4) -0.020(5)
C13 0.081(7) 0.057(5) 0.054(5) 0.001(4) 0.022(5) -0.014(5)
C14 0.078(6) 0.048(5) 0.054(5) 0.004(4) 0.013(5) 0.006(4)
C15 0.070(5) 0.034(4) 0.027(4) 0.003(3) 0.011(3) -0.004(4)
C16 0.060(5) 0.041(4) 0.022(3) -0.004(3) 0.011(3) -0.001(4)
C17 0.067(5) 0.035(4) 0.037(4) -0.003(3) 0.010(4) 0.005(4)
C18 0.046(5) 0.053(5) 0.042(4) -0.003(4) 0.003(3) 0.010(4)
C19 0.046(4) 0.046(4) 0.038(4) -0.002(3) 0.006(3) -0.005(3)
C20 0.041(4) 0.043(4) 0.024(3) -0.003(3) 0.010(3) -0.004(3)
C21 0.054(5) 0.043(4) 0.034(4) -0.003(3) 0.009(3) -0.004(4)
C22 0.049(5) 0.042(4) 0.021(3) -0.001(3) 0.008(3) -0.004(3)
C23 0.065(5) 0.039(4) 0.022(3) -0.001(3) 0.011(3) -0.006(4)
C24 0.067(6) 0.044(4) 0.063(5) 0.008(4) 0.029(4) -0.002(4)
C25 0.086(7) 0.048(5) 0.096(7) 0.020(5) 0.052(6) 0.011(5)
C26 0.102(8) 0.036(4) 0.067(6) 0.010(4) 0.035(5) 0.006(5)
C27 0.081(6) 0.037(4) 0.037(4) 0.003(3) 0.015(4) -0.005(4)
C28 0.077(6) 0.041(4) 0.055(5) 0.014(4) -0.007(5) -0.013(4)
C29 0.053(6) 0.055(6) 0.099(8) 0.012(5) 0.000(5) -0.010(5)
C30 0.067(7) 0.073(7) 0.127(10) 0.034(7) 0.004(6) -0.005(6)
C31 0.087(9) 0.082(8) 0.112(10) 0.035(7) -0.038(7) -0.046(7)
C32 0.100(9) 0.048(6) 0.096(9) 0.006(5) -0.008(7) -0.008(6)
Cl1 0.126(2) 0.0477(13) 0.107(2) -0.0193(12) 0.0786(19) -0.0291(14)
O4 0.085(4) 0.047(3) 0.069(3) -0.001(3) 0.028(3) -0.023(3)
O7 0.106(4) 0.082(4) 0.093(4) -0.012(3) 0.060(4) -0.031(3)
O5 0.134(5) 0.070(4) 0.123(5) -0.011(4) 0.061(4) -0.002(4)
O6 0.121(5) 0.117(5) 0.114(5) -0.013(4) 0.016(4) -0.040(4)
O3 0.087(9) 0.051(6) 0.050(6) 0.006(5) 0.018(6) 0.040(6)

loop_
_atom_type_symbol
_atom_type_description
_atom_type_scat_dispersion_real
_atom_type_scat_dispersion_imag
_atom_type_scat_source
C C 0.0033 0.0016 'International Tables Vol C Tables 4.2.6.8 and 6.1.1.4'
H H 0.0000 0.0000 'International Tables Vol C Tables 4.2.6.8 and 6.1.1.4'
N N 0.0061 0.0033 'International Tables Vol C Tables 4.2.6.8 and 6.1.1.4'
O O 0.0106 0.0060 'International Tables Vol C Tables 4.2.6.8 and 6.1.1.4'
Cl Cl 0.1484 0.1585 'International Tables Vol C Tables 4.2.6.8 and 6.1.1.4'
Co Co 0.3494 0.9721 'International Tables Vol C Tables 4.2.6.8 and 6.1.1.4'

loop_
_geom_angle_atom_site_label_1
_geom_angle_atom_site_label_2
_geom_angle_atom_site_label_3
_geom_angle
_geom_angle_site_symmetry_1
_geom_angle_site_symmetry_3
N1 Co1 O1 84.7(2) . .
N1 Co1 N4 175.8(2) . .
O1 Co1 N4 95.7(2) . .
N1 Co1 N3 95.5(3) . .
O1 Co1 N3 179.1(2) . .
N4 Co1 N3 84.1(3) . .
N1 Co1 C0 82.9(3) . .
O1 Co1 C0 88.7(2) . .
N4 Co1 C0 101.3(2) . .
N3 Co1 C0 90.5(2) . .
N1 Co1 N2 81.5(2) . .
O1 Co1 N2 89.9(2) . .
N4 Co1 N2 94.3(2) . .
N3 Co1 N2 91.0(2) . .
C0 Co1 N2 164.4(3) . .
C5 N1 C1 121.9(6) . .
C5 N1 Co1 119.2(5) . .
C1 N1 Co1 118.6(4) . .
C10 N2 C6 119.3(6) . .
C10 N2 Co1 129.1(5) . .
C6 N2 Co1 111.5(4) . .
C11 N3 C15 119.4(6) . .
C11 N3 Co1 127.3(5) . .
C15 N3 Co1 113.4(5) . .
C20 N4 C16 120.2(6) . .
C20 N4 Co1 124.9(5) . .
C16 N4 Co1 114.6(5) . .
C23 N5 C27 117.9(7) . .
C28 N6 C32 116.4(10) . .
C22 O1 Co1 124.8(5) . .
C0 C0 C1 116.4(7) 3_655 3_655
C0 C0 Co1 112.0(6) 3_655 .
C1 C0 Co1 131.6(5) 3_655 .
N1 C1 C2 118.9(6) . .
N1 C1 C0 109.9(6) . 3_655
C2 C1 C0 131.1(6) . 3_655
C1 C2 C3 119.9(7) . .
C1 C2 H2 120.0 . .
C3 C2 H2 120.0 . .
C4 C3 C2 119.9(7) . .
C4 C3 H3 120.0 . .
C2 C3 H3 120.0 . .
C3 C4 C5 118.7(7) . .
C3 C4 H4 120.6 . .
C5 C4 H4 120.6 . .
N1 C5 C4 120.5(6) . .
N1 C5 C6 113.0(6) . .
C4 C5 C6 126.5(6) . .
N2 C6 C7 121.7(7) . .
N2 C6 C5 114.7(6) . .
C7 C6 C5 123.5(7) . .
C6 C7 C8 117.2(8) . .
C6 C7 H7 121.4 . .
C8 C7 H7 121.4 . .
C9 C8 C7 120.6(7) . .
C9 C8 H8 119.7 . .
C7 C8 H8 119.7 . .
C8 C9 C10 119.6(8) . .
C8 C9 H9 120.2 . .
C10 C9 H9 120.2 . .
N2 C10 C9 121.6(8) . .
N2 C10 H10 119.2 . .
C9 C10 H10 119.2 . .
N3 C11 C12 120.5(8) . .
N3 C11 H11 119.8 . .
C12 C11 H11 119.8 . .
C13 C12 C11 120.6(8) . .
C13 C12 H12 119.7 . .
C11 C12 H12 119.7 . .
C12 C13 C14 119.4(8) . .
C12 C13 H13 120.3 . .
C14 C13 H13 120.3 . .
C13 C14 C15 119.8(9) . .
C13 C14 H14 120.1 . .
C15 C14 H14 120.1 . .
N3 C15 C14 120.4(7) . .
N3 C15 C16 114.1(6) . .
C14 C15 C16 125.5(8) . .
N4 C16 C17 121.4(7) . .
N4 C16 C15 113.0(6) . .
C17 C16 C15 125.5(7) . .
C18 C17 C16 119.0(7) . .
C18 C17 H17 120.5 . .
C16 C17 H17 120.5 . .
C17 C18 C19 119.3(7) . .
C17 C18 H18 120.3 . .
C19 C18 H18 120.3 . .
C18 C19 C20 121.7(7) . .
C18 C19 H19 119.2 . .
C20 C19 H19 119.2 . .
N4 C20 C19 118.4(6) . .
N4 C20 C21 120.2(6) . .
C19 C20 C21 121.3(7) . .
C22 C21 C20 127.1(7) . .
C22 C21 H21 116.5 . .
C20 C21 H21 116.5 . .
O1 C22 C21 125.6(7) . .
O1 C22 C23 113.6(6) . .
C21 C22 C23 120.9(7) . .
N5 C23 C24 123.4(7) . .
N5 C23 C22 117.8(7) . .
C24 C23 C22 118.7(7) . .
C25 C24 C23 118.8(8) . .
C25 C24 H24 120.6 . .
C23 C24 H24 120.6 . .
C24 C25 C26 118.5(9) . .
C24 C25 H25 120.8 . .
C26 C25 H25 120.8 . .
C25 C26 C27 119.6(8) . .
C25 C26 H26 120.2 . .
C27 C26 H26 120.2 . .
N5 C27 C26 121.4(8) . .
N5 C27 C28 117.3(8) . .
C26 C27 C28 121.3(7) . .
N6 C28 C29 123.5(9) . .
N6 C28 C27 115.4(9) . .
C29 C28 C27 121.1(8) . .
C28 C29 C30 119.9(10) . .
C28 C29 H29 120.1 . .
C30 C29 H29 120.1 . .
C29 C30 C31 116.9(12) . .
C29 C30 H30 121.5 . .
C31 C30 H30 121.5 . .
C32 C31 C30 118.8(11) . .
C32 C31 H31 120.6 . .
C30 C31 H31 120.6 . .
N6 C32 C31 124.5(10) . .
N6 C32 H32 117.7 . .
C31 C32 H32 117.7 . .
O5 Cl1 O7 124.8(5) . .
O5 Cl1 O4 115.2(4) . .
O7 Cl1 O4 115.0(4) . .
O5 Cl1 O6 95.1(5) . .
O7 Cl1 O6 95.9(5) . .
O4 Cl1 O6 101.8(4) . .

loop_
_geom_bond_atom_site_label_1
_geom_bond_atom_site_label_2
_geom_bond_distance
_geom_bond_site_symmetry_2
Co1 N1 1.869(6) .
Co1 O1 1.886(5) .
Co1 N4 1.903(6) .
Co1 N3 1.914(6) .
Co1 C0 1.957(6) .
Co1 N2 2.054(5) .
N1 C5 1.354(8) .
N1 C1 1.355(8) .
N2 C10 1.312(9) .
N2 C6 1.364(10) .
N3 C11 1.337(10) .
N3 C15 1.384(10) .
N4 C20 1.354(9) .
N4 C16 1.373(9) .
N5 C23 1.321(10) .
N5 C27 1.355(9) .
N6 C28 1.333(11) .
N6 C32 1.344(14) .
O1 C22 1.280(8) .
C0 C0 1.355(14) 3_655
C0 C1 1.466(9) 3_655
C1 C2 1.371(10) .
C1 C0 1.466(9) 3_655
C2 C3 1.400(10) .
C2 H2 0.9500 .
C3 C4 1.374(11) .
C3 H3 0.9500 .
C4 C5 1.377(10) .
C4 H4 0.9500 .
C5 C6 1.466(10) .
C6 C7 1.386(10) .
C7 C8 1.396(12) .
C7 H7 0.9500 .
C8 C9 1.337(13) .
C8 H8 0.9500 .
C9 C10 1.394(11) .
C9 H9 0.9500 .
C10 H10 0.9500 .
C11 C12 1.400(11) .
C11 H11 0.9500 .
C12 C13 1.354(13) .
C12 H12 0.9500 .
C13 C14 1.373(12) .
C13 H13 0.9500 .
C14 C15 1.385(11) .
C14 H14 0.9500 .
C15 C16 1.452(11) .
C16 C17 1.375(11) .
C17 C18 1.368(11) .
C17 H17 0.9500 .
C18 C19 1.372(10) .
C18 H18 0.9500 .
C19 C20 1.389(10) .
C19 H19 0.9500 .
C20 C21 1.439(10) .
C21 C22 1.352(10) .
C21 H21 0.9500 .
C22 C23 1.505(10) .
C23 C24 1.390(11) .
C24 C25 1.375(11) .
C24 H24 0.9500 .
C25 C26 1.375(13) .
C25 H25 0.9500 .
C26 C27 1.396(12) .
C26 H26 0.9500 .
C27 C28 1.478(12) .
C28 C29 1.377(14) .
C29 C30 1.396(14) .
C29 H29 0.9500 .
C30 C31 1.396(17) .
C30 H30 0.9500 .
C31 C32 1.374(18) .
C31 H31 0.9500 .
C32 H32 0.9500 .
Cl1 O5 1.324(7) .
Cl1 O7 1.351(6) .
Cl1 O4 1.409(5) .
Cl1 O6 1.627(8) .

loop_
_geom_torsion_atom_site_label_1
_geom_torsion_atom_site_label_2
_geom_torsion_atom_site_label_3
_geom_torsion_atom_site_label_4
_geom_torsion
_geom_torsion_site_symmetry_1
_geom_torsion_site_symmetry_4
O1 Co1 N1 C5 -89.4(5) . .
N3 Co1 N1 C5 91.5(5) . .
C0 Co1 N1 C5 -178.7(5) . .
N2 Co1 N1 C5 1.3(5) . .
O1 Co1 N1 C1 85.2(5) . .
N3 Co1 N1 C1 -93.9(5) . .
C0 Co1 N1 C1 -4.2(5) . .
N2 Co1 N1 C1 175.8(5) . .
N1 Co1 N2 C10 -177.2(6) . .
O1 Co1 N2 C10 -92.5(6) . .
N4 Co1 N2 C10 3.2(6) . .
N3 Co1 N2 C10 87.3(6) . .
C0 Co1 N2 C10 -177.2(8) . .
N1 Co1 N2 C6 -0.5(5) . .
O1 Co1 N2 C6 84.2(5) . .
N4 Co1 N2 C6 179.9(5) . .
N3 Co1 N2 C6 -95.9(5) . .
C0 Co1 N2 C6 -0.5(11) . .
N1 Co1 N3 C11 11.3(6) . .
N4 Co1 N3 C11 -172.8(6) . .
C0 Co1 N3 C11 -71.5(6) . .
N2 Co1 N3 C11 92.9(6) . .
N1 Co1 N3 C15 -169.1(4) . .
N4 Co1 N3 C15 6.8(4) . .
C0 Co1 N3 C15 108.1(5) . .
N2 Co1 N3 C15 -87.5(5) . .
O1 Co1 N4 C20 -1.1(5) . .
N3 Co1 N4 C20 178.0(5) . .
C0 Co1 N4 C20 88.7(5) . .
N2 Co1 N4 C20 -91.5(5) . .
O1 Co1 N4 C16 172.3(4) . .
N3 Co1 N4 C16 -8.6(4) . .
C0 Co1 N4 C16 -97.9(4) . .
N2 Co1 N4 C16 82.0(4) . .
N1 Co1 O1 C22 -172.5(5) . .
N4 Co1 O1 C22 11.7(5) . .
C0 Co1 O1 C22 -89.5(5) . .
N2 Co1 O1 C22 106.0(5) . .
N1 Co1 C0 C0 2.2(6) . 3_655
O1 Co1 C0 C0 -82.7(7) . 3_655
N4 Co1 C0 C0 -178.2(6) . 3_655
N3 Co1 C0 C0 97.7(7) . 3_655
N2 Co1 C0 C0 2.2(14) . 3_655
N1 Co1 C0 C1 -178.0(6) . 3_655
O1 Co1 C0 C1 97.1(6) . 3_655
N4 Co1 C0 C1 1.6(7) . 3_655
N3 Co1 C0 C1 -82.5(6) . 3_655
N2 Co1 C0 C1 -178.0(7) . 3_655
C5 N1 C1 C2 -1.0(10) . .
Co1 N1 C1 C2 -175.4(5) . .
C5 N1 C1 C0 179.3(6) . 3_655
Co1 N1 C1 C0 4.9(7) . 3_655
N1 C1 C2 C3 -1.5(11) . .
C0 C1 C2 C3 178.2(7) 3_655 .
C1 C2 C3 C4 1.8(12) . .
C2 C3 C4 C5 0.2(12) . .
C1 N1 C5 C4 3.0(10) . .
Co1 N1 C5 C4 177.4(5) . .
C1 N1 C5 C6 -176.1(6) . .
Co1 N1 C5 C6 -1.7(8) . .
C3 C4 C5 N1 -2.6(11) . .
C3 C4 C5 C6 176.5(7) . .
C10 N2 C6 C7 -2.7(11) . .
Co1 N2 C6 C7 -179.8(6) . .
C10 N2 C6 C5 176.8(6) . .
Co1 N2 C6 C5 -0.3(7) . .
N1 C5 C6 N2 1.2(9) . .
C4 C5 C6 N2 -177.8(7) . .
N1 C5 C6 C7 -179.2(7) . .
C4 C5 C6 C7 1.7(12) . .
N2 C6 C7 C8 2.4(12) . .
C5 C6 C7 C8 -177.1(8) . .
C6 C7 C8 C9 0.0(14) . .
C7 C8 C9 C10 -1.9(15) . .
C6 N2 C10 C9 0.7(11) . .
Co1 N2 C10 C9 177.2(6) . .
C8 C9 C10 N2 1.7(13) . .
C15 N3 C11 C12 0.6(11) . .
Co1 N3 C11 C12 -179.8(6) . .
N3 C11 C12 C13 0.7(13) . .
C11 C12 C13 C14 -0.3(13) . .
C12 C13 C14 C15 -1.3(13) . .
C11 N3 C15 C14 -2.2(10) . .
Co1 N3 C15 C14 178.1(6) . .
C11 N3 C15 C16 175.7(6) . .
Co1 N3 C15 C16 -3.9(7) . .
C13 C14 C15 N3 2.6(12) . .
C13 C14 C15 C16 -175.1(7) . .
C20 N4 C16 C17 -0.6(9) . .
Co1 N4 C16 C17 -174.4(5) . .
C20 N4 C16 C15 -177.7(5) . .
Co1 N4 C16 C15 8.5(7) . .
N3 C15 C16 N4 -2.9(8) . .
C14 C15 C16 N4 174.9(7) . .
N3 C15 C16 C17 -179.9(6) . .
C14 C15 C16 C17 -2.0(11) . .
N4 C16 C17 C18 1.0(10) . .
C15 C16 C17 C18 177.8(6) . .
C16 C17 C18 C19 -1.0(11) . .
C17 C18 C19 C20 0.5(11) . .
C16 N4 C20 C19 0.1(9) . .
Co1 N4 C20 C19 173.2(5) . .
C16 N4 C20 C21 178.8(6) . .
Co1 N4 C20 C21 -8.0(8) . .
C18 C19 C20 N4 0.0(10) . .
C18 C19 C20 C21 -178.8(7) . .
N4 C20 C21 C22 10.1(10) . .
C19 C20 C21 C22 -171.1(7) . .
Co1 O1 C22 C21 -13.2(9) . .
Co1 O1 C22 C23 168.2(4) . .
C20 C21 C22 O1 1.2(11) . .
C20 C21 C22 C23 179.8(6) . .
C27 N5 C23 C24 -5.1(10) . .
C27 N5 C23 C22 177.6(6) . .
O1 C22 C23 N5 171.4(6) . .
C21 C22 C23 N5 -7.4(9) . .
O1 C22 C23 C24 -6.1(9) . .
C21 C22 C23 C24 175.2(7) . .
N5 C23 C24 C25 3.1(12) . .
C22 C23 C24 C25 -179.6(7) . .
C23 C24 C25 C26 2.3(13) . .
C24 C25 C26 C27 -5.4(14) . .
C23 N5 C27 C26 1.8(11) . .
C23 N5 C27 C28 -178.8(6) . .
C25 C26 C27 N5 3.5(13) . .
C25 C26 C27 C28 -176.0(8) . .
C32 N6 C28 C29 -2.1(13) . .
C32 N6 C28 C27 177.4(8) . .
N5 C27 C28 N6 151.9(7) . .
C26 C27 C28 N6 -28.7(11) . .
N5 C27 C28 C29 -28.6(11) . .
C26 C27 C28 C29 150.9(9) . .
N6 C28 C29 C30 2.5(15) . .
C27 C28 C29 C30 -177.1(9) . .
C28 C29 C30 C31 -0.8(15) . .
C29 C30 C31 C32 -1.0(16) . .
C28 N6 C32 C31 0.2(15) . .
C30 C31 C32 N6 1.3(18) . .
